data_7131319
loop_
_publ_author_name
'Hu, Bin-Yuan'
'Zhao, Yun-Li'
'Zhou, Zhong-Shun'
'Zhu, Yan-Yan'
'Luo, Xiao-Dong'

_publ_section_title
;
 Significant anti-inflammatory aziridine-containing indole alkaloids from
 the Chinese medicinal plant Alstonia scholaris
;
_journal_issue 16
_journal_name_full 'Chemical Communications'
_journal_page_first 2271
_journal_page_last 2274
_journal_paper_doi 10.1039/D2CC07029D
_journal_volume 59
_journal_year 2023
_chemical_absolute_configuration ad
_chemical_formula_moiety 'C20 H22 N2 O4'
_chemical_formula_sum 'C20 H22 N2 O4'
_chemical_formula_weight 354.39
_space_group_crystal_system orthorhombic
_space_group_IT_number 19
_space_group_name_Hall 'P 2ac 2ab'
_space_group_name_H-M_alt 'P 21 21 21'
_atom_sites_solution_hydrogens geom
_audit_update_record
;
2022-08-28 deposited with the CCDC.	2023-01-30 downloaded from the CCDC.
;
_cell_angle_alpha 90
_cell_angle_beta 90
_cell_angle_gamma 90
_cell_formula_units_Z 4
_cell_length_a 8.9449(2)
_cell_length_b 13.8365(4)
_cell_length_c 13.8542(4)
_cell_measurement_reflns_used 9178
_cell_measurement_temperature 100.(2)
_cell_measurement_theta_max 72.4619
_cell_measurement_theta_min 3.1940
_cell_volume 1714.68(8)
_computing_cell_refinement 'SAINT V8.38A (Bruker AXS Inc., 2017)'
_computing_data_collection 'Bruker Instrument Service vV6.2.9'
_computing_data_reduction 'SAINT V8.38A (Bruker AXS Inc., 2017)'
_computing_molecular_graphics 'shelXle (C.B. Huebschle, rev 882)'
_computing_structure_refinement 'SHELXL-2017/1 (Sheldrick, 2017)'
_computing_structure_solution 'SHELXT 2014/5 (Sheldrick, 2014)'
_diffrn_ambient_temperature 100.(2)
_diffrn_detector_area_resol_mean 7.3910
_diffrn_measured_fraction_theta_full 0.992
_diffrn_measured_fraction_theta_max 0.992
_diffrn_measurement_device_type 'Bruker D8 QUEST PHOTON II'
_diffrn_radiation_monochromator 'Helixos MX multilayer Optic'
_diffrn_radiation_type 'Cu K\a'
_diffrn_radiation_wavelength 1.54178
_diffrn_reflns_av_R_equivalents 0.0388
_diffrn_reflns_av_unetI/netI 0.0190
_diffrn_reflns_limit_h_max 11
_diffrn_reflns_limit_h_min -11
_diffrn_reflns_limit_k_max 17
_diffrn_reflns_limit_k_min -17
_diffrn_reflns_limit_l_max 17
_diffrn_reflns_limit_l_min -15
_diffrn_reflns_number 30048
_diffrn_reflns_theta_full 72.45
_diffrn_reflns_theta_max 72.45
_diffrn_reflns_theta_min 5.89
_diffrn_source 'Ius Diamond'
_diffrn_source_type Microfocus
_exptl_absorpt_coefficient_mu 0.787
_exptl_absorpt_correction_T_max 0.75
_exptl_absorpt_correction_T_min 0.56
_exptl_absorpt_correction_type multi-scan
_exptl_absorpt_process_details
;
SADABS-2016/2 - Bruker AXS area detector scaling and absorption correction
;
_exptl_crystal_colour 'clear light colourless'
_exptl_crystal_density_diffrn 1.373
_exptl_crystal_density_method 'not measured'
_exptl_crystal_description block
_exptl_crystal_F_000 752
_exptl_crystal_size_max 0.520
_exptl_crystal_size_mid 0.480
_exptl_crystal_size_min 0.380
_refine_diff_density_max 0.340
_refine_diff_density_min -0.399
_refine_ls_abs_structure_details
;

Flack x determined using 1414 quotients [(I+)-(I-)]/[(I+)+(I-)]
(Parsons, Flack and Wagner, Acta Cryst. B69 (2013) 249-259).
;
_refine_ls_abs_structure_Flack 0.02(4)
_refine_ls_extinction_method none
_refine_ls_goodness_of_fit_ref 1.054
_refine_ls_hydrogen_treatment constr
_refine_ls_matrix_type full
_refine_ls_number_parameters 237
_refine_ls_number_reflns 3373
_refine_ls_number_restraints 0
_refine_ls_restrained_S_all 1.054
_refine_ls_R_factor_all 0.0309
_refine_ls_R_factor_gt 0.0308
_refine_ls_shift/su_max 0.000
_refine_ls_shift/su_mean 0.000
_refine_ls_structure_factor_coef Fsqd
_refine_ls_weighting_details 'w=1/[\s^2^(Fo^2^)+(0.0477P)^2^+0.4828P] where P=(Fo^2^+2Fc^2^)/3'
_refine_ls_weighting_scheme calc
_refine_ls_wR_factor_gt 0.0814
_refine_ls_wR_factor_ref 0.0815
_reflns_number_gt 3355
_reflns_number_total 3373
_reflns_threshold_expression 'I > 2\s(I)'
_cod_data_source_file d2cc07029d3.cif
_cod_data_source_block wasa29
_cod_depositor_comments
;
The following automatic conversions were performed:

data item '_exptl_absorpt_correction_type' value 'Multi-Scan' was
changed to 'multi-scan' in accordance with the
/home/data/users/saulius/crontab/automatic-downloads/rss-feeds/RSC/lib/dictionaries/cif_core.dic
dictionary named 'cif_core.dic' version 2.4.2 last updated on
2011-04-26.

Automatic conversion script
Id: cif_fix_values 7556 2019-12-06 15:28:31Z antanas 
;
_cod_database_code 7131319

loop_
_space_group_symop_operation_xyz
'x, y, z'
'x+1/2, -y+1/2, -z'
'-x, y+1/2, -z+1/2'
'-x+1/2, -y, z+1/2'

loop_
_atom_site_type_symbol
_atom_site_label
_atom_site_fract_x
_atom_site_fract_y
_atom_site_fract_z
_atom_site_U_iso_or_equiv
_atom_site_adp_type
_atom_site_calc_flag
_atom_site_refinement_flags_adp
_atom_site_refinement_flags_occupancy
_atom_site_refinement_flags_posn
_atom_site_occupancy
_atom_site_disorder_assembly
_atom_site_disorder_group
O O1 0.42475(15) 0.61841(10) 0.33446(9) 0.0210(3) Uani d . . . 1 . .
O O2 0.60785(15) 0.67097(9) 0.44127(9) 0.0184(3) Uani d . . . 1 . .
O O3 0.26900(15) 0.51553(10) 0.65072(10) 0.0213(3) Uani d . . . 1 . .
O O4 0.38636(17) 0.37842(10) 0.63237(10) 0.0233(3) Uani d . . . 1 . .
N N1 0.46521(17) 0.72788(11) 0.61012(11) 0.0173(3) Uani d . . . 1 . .
N N2 0.82972(18) 0.62781(12) 0.52687(11) 0.0180(3) Uani d . . . 1 . .
H H9 0.89566 0.674795 0.531325 0.022 Uiso calc U . R 1 . .
C C1 0.1831(2) 0.61173(16) 0.78131(15) 0.0262(4) Uani d . . . 1 . .
H H1 0.082548 0.584703 0.773532 0.039 Uiso calc U . R 1 . .
H H17 0.175868 0.677057 0.80825 0.039 Uiso calc U . R 1 . .
H H16 0.241143 0.570705 0.825133 0.039 Uiso calc U . R 1 . .
C C2 0.2603(2) 0.61598(14) 0.68352(14) 0.0196(4) Uani d . . . 1 . .
H H18 0.195701 0.653123 0.637773 0.024 Uiso calc U . R 1 . .
C C3 0.4093(2) 0.66493(14) 0.69031(12) 0.0176(4) Uani d . . . 1 . .
C C4 0.5390(2) 0.60410(13) 0.72476(12) 0.0175(4) Uani d . . . 1 . .
H H19 0.528464 0.585479 0.794176 0.021 Uiso calc U . R 1 . .
C C5 0.5458(2) 0.51522(13) 0.65803(12) 0.0161(4) Uani d . . . 1 . .
H H20 0.616661 0.468244 0.68826 0.019 Uiso calc U . R 1 . .
C C6 0.6046(2) 0.53542(12) 0.55183(12) 0.0154(4) Uani d . . . 1 . .
C C7 0.7390(2) 0.47280(14) 0.52899(12) 0.0173(4) Uani d . . . 1 . .
C C8 0.7490(2) 0.37316(14) 0.52232(14) 0.0216(4) Uani d . . . 1 . .
H H10 0.663141 0.33399 0.532318 0.026 Uiso calc U . R 1 . .
C C9 0.8868(3) 0.33097(15) 0.50071(14) 0.0253(4) Uani d . . . 1 . .
H H11 0.895101 0.262735 0.495369 0.03 Uiso calc U . R 1 . .
C C10 1.0118(2) 0.38908(16) 0.48702(14) 0.0250(4) Uani d . . . 1 . .
H H2 1.105481 0.359692 0.473663 0.03 Uiso calc U . R 1 . .
C C11 0.4697(2) 0.65609(17) 0.24340(15) 0.0296(5) Uani d . . . 1 . .
H H4 0.513548 0.720388 0.252363 0.044 Uiso calc U . R 1 . .
H H3 0.382571 0.66086 0.200813 0.044 Uiso calc U . R 1 . .
H H5 0.544082 0.61298 0.214317 0.044 Uiso calc U . R 1 . .
C C12 0.5422(2) 0.58924(13) 0.39301(13) 0.0178(4) Uani d . . . 1 . .
H H13 0.61926 0.553807 0.354483 0.021 Uiso calc U . R 1 . .
C C13 0.4839(2) 0.52665(14) 0.47357(13) 0.0179(4) Uani d . . . 1 . .
H H22 0.472546 0.458789 0.452162 0.021 Uiso calc U . R 1 . .
H H21 0.386332 0.550591 0.497296 0.021 Uiso calc U . R 1 . .
C C14 0.6307(2) 0.71430(13) 0.61010(14) 0.0170(4) Uani d . . . 1 . .
H H8 0.684036 0.776839 0.599088 0.02 Uiso calc U . R 1 . .
C C15 0.6738(2) 0.66930(14) 0.70778(14) 0.0188(4) Uani d . . . 1 . .
H H7 0.767708 0.63173 0.703322 0.023 Uiso calc U . R 1 . .
H H6 0.683581 0.718927 0.758866 0.023 Uiso calc U . R 1 . .
C C16 0.6694(2) 0.64033(13) 0.53244(13) 0.0155(4) Uani d . . . 1 . .
C C17 0.8646(2) 0.53068(14) 0.51345(12) 0.0175(4) Uani d . . . 1 . .
C C18 1.0026(2) 0.48966(15) 0.49247(13) 0.0216(4) Uani d . . . 1 . .
H H12 1.088306 0.528908 0.482128 0.026 Uiso calc U . R 1 . .
C C19 0.4120(2) 0.77116(14) 0.70216(14) 0.0220(4) Uani d . . . 1 . .
H H15 0.487883 0.798922 0.746174 0.026 Uiso calc U . R 1 . .
H H14 0.315109 0.805738 0.701341 0.026 Uiso calc U . R 1 . .
C C20 0.3956(2) 0.46403(13) 0.64856(13) 0.0179(4) Uani d . . . 1 . .

loop_
_atom_site_aniso_label
_atom_site_aniso_U_11
_atom_site_aniso_U_22
_atom_site_aniso_U_33
_atom_site_aniso_U_12
_atom_site_aniso_U_13
_atom_site_aniso_U_23
O1 0.0198(6) 0.0287(7) 0.0144(6) 0.0003(5) -0.0035(5) 0.0036(5)
O2 0.0229(7) 0.0171(6) 0.0154(6) -0.0015(5) -0.0035(5) 0.0025(5)
O3 0.0184(6) 0.0215(7) 0.0240(7) -0.0028(5) -0.0001(5) -0.0003(5)
O4 0.0280(7) 0.0175(6) 0.0243(7) -0.0039(6) 0.0005(6) 0.0017(5)
N1 0.0211(8) 0.0133(7) 0.0176(7) 0.0001(6) -0.0002(6) 0.0003(6)
N2 0.0165(8) 0.0169(7) 0.0206(7) -0.0021(6) 0.0000(6) 0.0005(6)
C1 0.0269(10) 0.0255(10) 0.0260(10) 0.0031(8) 0.0079(8) 0.0049(8)
C2 0.0201(9) 0.0183(9) 0.0204(9) 0.0022(7) 0.0002(7) 0.0030(7)
C3 0.0214(9) 0.0193(9) 0.0122(8) 0.0009(7) 0.0011(7) -0.0004(7)
C4 0.0215(9) 0.0183(9) 0.0126(8) 0.0009(7) -0.0010(7) -0.0009(6)
C5 0.0184(8) 0.0153(8) 0.0147(8) 0.0011(7) -0.0008(7) 0.0020(6)
C6 0.0184(8) 0.0139(8) 0.0137(8) -0.0012(7) -0.0025(7) 0.0000(6)
C7 0.0204(9) 0.0194(9) 0.0123(8) 0.0003(8) -0.0021(7) 0.0001(6)
C8 0.0260(10) 0.0191(9) 0.0196(9) -0.0001(8) -0.0006(8) -0.0009(7)
C9 0.0342(11) 0.0224(9) 0.0193(9) 0.0073(9) -0.0008(8) -0.0031(8)
C10 0.0257(10) 0.0331(11) 0.0162(8) 0.0109(9) 0.0004(7) -0.0011(8)
C11 0.0282(11) 0.0397(12) 0.0208(9) -0.0064(9) -0.0054(8) 0.0116(9)
C12 0.0194(9) 0.0194(9) 0.0147(8) 0.0006(7) -0.0025(7) 0.0002(7)
C13 0.0194(9) 0.0190(9) 0.0153(8) -0.0035(7) -0.0030(7) 0.0009(7)
C14 0.0189(9) 0.0134(8) 0.0187(9) -0.0019(7) -0.0046(7) -0.0006(7)
C15 0.0205(9) 0.0195(9) 0.0164(9) -0.0003(7) -0.0032(7) -0.0017(7)
C16 0.0172(9) 0.0161(8) 0.0132(8) -0.0012(7) -0.0016(6) 0.0020(6)
C17 0.0216(9) 0.0199(9) 0.0111(8) -0.0002(7) -0.0032(7) 0.0009(7)
C18 0.0191(9) 0.0300(10) 0.0157(8) 0.0010(8) -0.0011(7) 0.0020(8)
C19 0.0262(10) 0.0200(9) 0.0198(9) 0.0027(8) -0.0001(8) -0.0030(7)
C20 0.0218(9) 0.0191(9) 0.0128(8) -0.0021(7) 0.0003(7) 0.0034(7)

loop_
_atom_type_symbol
_atom_type_description
_atom_type_scat_dispersion_real
_atom_type_scat_dispersion_imag
_atom_type_scat_source
C C 0.0181 0.0091 'International Tables Vol C Tables 4.2.6.8 and 6.1.1.4'
H H 0.0000 0.0000 'International Tables Vol C Tables 4.2.6.8 and 6.1.1.4'
N N 0.0311 0.0180 'International Tables Vol C Tables 4.2.6.8 and 6.1.1.4'
O O 0.0492 0.0322 'International Tables Vol C Tables 4.2.6.8 and 6.1.1.4'

loop_
_geom_angle_atom_site_label_1
_geom_angle_atom_site_label_2
_geom_angle_atom_site_label_3
_geom_angle_site_symmetry_1
_geom_angle_site_symmetry_3
_geom_angle
_geom_angle_publ_flag
C12 O1 C11 . . 114.25(15) ?
C12 O2 C16 . . 109.37(13) ?
C20 O3 C2 . . 123.85(15) ?
C19 N1 C14 . . 111.62(15) ?
C19 N1 C3 . . 59.42(12) ?
C14 N1 C3 . . 104.94(14) ?
C17 N2 C16 . . 110.18(15) ?
C17 N2 H9 . . 124.9 ?
C16 N2 H9 . . 124.9 ?
C2 C1 H1 . . 109.5 ?
C2 C1 H17 . . 109.5 ?
H1 C1 H17 . . 109.5 ?
C2 C1 H16 . . 109.5 ?
H1 C1 H16 . . 109.5 ?
H17 C1 H16 . . 109.5 ?
O3 C2 C3 . . 113.67(15) ?
O3 C2 C1 . . 105.29(15) ?
C3 C2 C1 . . 111.43(16) ?
O3 C2 H18 . . 108.8 ?
C3 C2 H18 . . 108.8 ?
C1 C2 H18 . . 108.8 ?
C19 C3 N1 . . 59.93(12) ?
C19 C3 C2 . . 118.06(17) ?
N1 C3 C2 . . 120.88(15) ?
C19 C3 C4 . . 120.42(17) ?
N1 C3 C4 . . 107.60(15) ?
C2 C3 C4 . . 116.81(16) ?
C3 C4 C15 . . 103.23(14) ?
C3 C4 C5 . . 106.60(14) ?
C15 C4 C5 . . 110.41(15) ?
C3 C4 H19 . . 112.0 ?
C15 C4 H19 . . 112.0 ?
C5 C4 H19 . . 112.0 ?
C20 C5 C4 . . 112.83(15) ?
C20 C5 C6 . . 107.10(14) ?
C4 C5 C6 . . 115.41(14) ?
C20 C5 H20 . . 107.0 ?
C4 C5 H20 . . 107.0 ?
C6 C5 H20 . . 107.0 ?
C7 C6 C13 . . 111.42(15) ?
C7 C6 C16 . . 101.41(14) ?
C13 C6 C16 . . 102.11(13) ?
C7 C6 C5 . . 110.84(14) ?
C13 C6 C5 . . 114.08(14) ?
C16 C6 C5 . . 116.06(14) ?
C8 C7 C17 . . 120.58(18) ?
C8 C7 C6 . . 129.38(18) ?
C17 C7 C6 . . 110.04(15) ?
C7 C8 C9 . . 119.18(19) ?
C7 C8 H10 . . 120.4 ?
C9 C8 H10 . . 120.4 ?
C10 C9 C8 . . 119.83(18) ?
C10 C9 H11 . . 120.1 ?
C8 C9 H11 . . 120.1 ?
C9 C10 C18 . . 121.49(19) ?
C9 C10 H2 . . 119.3 ?
C18 C10 H2 . . 119.3 ?
O1 C11 H4 . . 109.5 ?
O1 C11 H3 . . 109.5 ?
H4 C11 H3 . . 109.5 ?
O1 C11 H5 . . 109.5 ?
H4 C11 H5 . . 109.5 ?
H3 C11 H5 . . 109.5 ?
O1 C12 O2 . . 110.61(15) ?
O1 C12 C13 . . 109.78(15) ?
O2 C12 C13 . . 104.41(14) ?
O1 C12 H13 . . 110.6 ?
O2 C12 H13 . . 110.6 ?
C13 C12 H13 . . 110.6 ?
C12 C13 C6 . . 103.58(14) ?
C12 C13 H22 . . 111.0 ?
C6 C13 H22 . . 111.0 ?
C12 C13 H21 . . 111.0 ?
C6 C13 H21 . . 111.0 ?
H22 C13 H21 . . 109.0 ?
N1 C14 C16 . . 108.07(15) ?
N1 C14 C15 . . 107.42(16) ?
C16 C14 C15 . . 106.98(15) ?
N1 C14 H8 . . 111.4 ?
C16 C14 H8 . . 111.4 ?
C15 C14 H8 . . 111.4 ?
C4 C15 C14 . . 100.20(14) ?
C4 C15 H7 . . 111.7 ?
C14 C15 H7 . . 111.7 ?
C4 C15 H6 . . 111.7 ?
C14 C15 H6 . . 111.7 ?
H7 C15 H6 . . 109.5 ?
O2 C16 N2 . . 111.54(15) ?
O2 C16 C14 . . 109.51(14) ?
N2 C16 C14 . . 110.08(15) ?
O2 C16 C6 . . 106.14(14) ?
N2 C16 C6 . . 105.19(14) ?
C14 C16 C6 . . 114.31(14) ?
C18 C17 N2 . . 128.42(18) ?
C18 C17 C7 . . 120.86(18) ?
N2 C17 C7 . . 110.65(16) ?
C17 C18 C10 . . 118.05(19) ?
C17 C18 H12 . . 121.0 ?
C10 C18 H12 . . 121.0 ?
C3 C19 N1 . . 60.65(11) ?
C3 C19 H15 . . 117.7 ?
N1 C19 H15 . . 117.7 ?
C3 C19 H14 . . 117.7 ?
N1 C19 H14 . . 117.7 ?
H15 C19 H14 . . 114.8 ?
O4 C20 O3 . . 117.90(17) ?
O4 C20 C5 . . 122.14(17) ?
O3 C20 C5 . . 119.76(15) ?

loop_
_geom_bond_atom_site_label_1
_geom_bond_atom_site_label_2
_geom_bond_site_symmetry_2
_geom_bond_distance
_geom_bond_publ_flag
O1 C12 . 1.388(2) ?
O1 C11 . 1.423(2) ?
O2 C12 . 1.439(2) ?
O2 C16 . 1.442(2) ?
O3 C20 . 1.339(2) ?
O3 C2 . 1.464(2) ?
O4 C20 . 1.208(2) ?
N1 C19 . 1.487(2) ?
N1 C14 . 1.492(2) ?
N1 C3 . 1.498(2) ?
N2 C17 . 1.392(2) ?
N2 C16 . 1.446(2) ?
N2 H9 . 0.88 ?
C1 C2 . 1.522(3) ?
C1 H1 . 0.98 ?
C1 H17 . 0.98 ?
C1 H16 . 0.98 ?
C2 C3 . 1.498(3) ?
C2 H18 . 1.0 ?
C3 C19 . 1.479(3) ?
C3 C4 . 1.510(3) ?
C4 C15 . 1.524(3) ?
C4 C5 . 1.540(2) ?
C4 H19 . 1.0 ?
C5 C20 . 1.524(3) ?
C5 C6 . 1.587(2) ?
C5 H20 . 1.0 ?
C6 C7 . 1.515(3) ?
C6 C13 . 1.534(2) ?
C6 C16 . 1.586(2) ?
C7 C8 . 1.385(3) ?
C7 C17 . 1.397(3) ?
C8 C9 . 1.396(3) ?
C8 H10 . 0.95 ?
C9 C10 . 1.390(3) ?
C9 H11 . 0.95 ?
C10 C18 . 1.396(3) ?
C10 H2 . 0.95 ?
C11 H4 . 0.98 ?
C11 H3 . 0.98 ?
C11 H5 . 0.98 ?
C12 C13 . 1.506(2) ?
C12 H13 . 1.0 ?
C13 H22 . 0.99 ?
C13 H21 . 0.99 ?
C14 C16 . 1.525(3) ?
C14 C15 . 1.539(3) ?
C14 H8 . 1.0 ?
C15 H7 . 0.99 ?
C15 H6 . 0.99 ?
C17 C18 . 1.390(3) ?
C18 H12 . 0.95 ?
C19 H15 . 0.99 ?
C19 H14 . 0.99 ?

loop_
_geom_hbond_atom_site_label_D
_geom_hbond_atom_site_label_H
_geom_hbond_atom_site_label_A
_geom_hbond_site_symmetry_A
_geom_hbond_distance_DH
_geom_hbond_distance_HA
_geom_hbond_distance_DA
_geom_hbond_angle_DHA
_geom_hbond_publ_flag
N2 H9 N1 2_566 0.88 2.46 3.010(2) 121.2 ?
C11 H3 O4 4_564 0.98 2.64 3.569(3) 157.9 ?
C13 H21 O3 . 0.99 2.42 3.122(2) 127.4 ?
C19 H15 O4 3_656 0.99 2.30 3.273(2) 165.9 ?

loop_
_geom_torsion_atom_site_label_1
_geom_torsion_atom_site_label_2
_geom_torsion_atom_site_label_3
_geom_torsion_atom_site_label_4
_geom_torsion_site_symmetry_1
_geom_torsion_site_symmetry_2
_geom_torsion_site_symmetry_3
_geom_torsion_site_symmetry_4
_geom_torsion
_geom_torsion_publ_flag
C20 O3 C2 C3 . . . . 15.1(2) ?
C20 O3 C2 C1 . . . . -107.18(19) ?
C14 N1 C3 C19 . . . . 106.57(16) ?
C19 N1 C3 C2 . . . . 106.7(2) ?
C14 N1 C3 C2 . . . . -146.74(17) ?
C19 N1 C3 C4 . . . . -115.48(17) ?
C14 N1 C3 C4 . . . . -8.90(18) ?
O3 C2 C3 C19 . . . . 167.13(15) ?
C1 C2 C3 C19 . . . . -74.1(2) ?
O3 C2 C3 N1 . . . . 97.17(19) ?
C1 C2 C3 N1 . . . . -144.05(17) ?
O3 C2 C3 C4 . . . . -37.0(2) ?
C1 C2 C3 C4 . . . . 81.7(2) ?
C19 C3 C4 C15 . . . . -33.6(2) ?
N1 C3 C4 C15 . . . . 31.40(17) ?
C2 C3 C4 C15 . . . . 171.20(15) ?
C19 C3 C4 C5 . . . . -149.91(16) ?
N1 C3 C4 C5 . . . . -84.95(17) ?
C2 C3 C4 C5 . . . . 54.8(2) ?
C3 C4 C5 C20 . . . . -51.01(19) ?
C15 C4 C5 C20 . . . . -162.46(14) ?
C3 C4 C5 C6 . . . . 72.57(19) ?
C15 C4 C5 C6 . . . . -38.9(2) ?
C20 C5 C6 C7 . . . . -110.37(16) ?
C4 C5 C6 C7 . . . . 123.08(17) ?
C20 C5 C6 C13 . . . . 16.4(2) ?
C4 C5 C6 C13 . . . . -110.19(17) ?
C20 C5 C6 C16 . . . . 134.69(15) ?
C4 C5 C6 C16 . . . . 8.1(2) ?
C13 C6 C7 C8 . . . . -64.3(2) ?
C16 C6 C7 C8 . . . . -172.29(18) ?
C5 C6 C7 C8 . . . . 63.9(2) ?
C13 C6 C7 C17 . . . . 115.54(17) ?
C16 C6 C7 C17 . . . . 7.54(18) ?
C5 C6 C7 C17 . . . . -116.27(16) ?
C17 C7 C8 C9 . . . . 0.6(3) ?
C6 C7 C8 C9 . . . . -179.59(17) ?
C7 C8 C9 C10 . . . . 0.5(3) ?
C8 C9 C10 C18 . . . . -1.3(3) ?
C11 O1 C12 O2 . . . . 80.83(19) ?
C11 O1 C12 C13 . . . . -164.47(16) ?
C16 O2 C12 O1 . . . . 150.73(14) ?
C16 O2 C12 C13 . . . . 32.71(18) ?
O1 C12 C13 C6 . . . . -157.20(15) ?
O2 C12 C13 C6 . . . . -38.61(18) ?
C7 C6 C13 C12 . . . . -78.11(18) ?
C16 C6 C13 C12 . . . . 29.43(17) ?
C5 C6 C13 C12 . . . . 155.45(15) ?
C19 N1 C14 C16 . . . . 160.64(15) ?
C3 N1 C14 C16 . . . . 98.06(17) ?
C19 N1 C14 C15 . . . . 45.5(2) ?
C3 N1 C14 C15 . . . . -17.04(19) ?
C3 C4 C15 C14 . . . . -39.77(17) ?
C5 C4 C15 C14 . . . . 73.84(17) ?
N1 C14 C15 C4 . . . . 35.63(18) ?
C16 C14 C15 C4 . . . . -80.20(16) ?
C12 O2 C16 N2 . . . . 100.75(17) ?
C12 O2 C16 C14 . . . . -137.15(16) ?
C12 O2 C16 C6 . . . . -13.29(18) ?
C17 N2 C16 O2 . . . . -98.29(17) ?
C17 N2 C16 C14 . . . . 139.94(15) ?
C17 N2 C16 C6 . . . . 16.34(19) ?
N1 C14 C16 O2 . . . . 54.58(19) ?
C15 C14 C16 O2 . . . . 169.98(14) ?
N1 C14 C16 N2 . . . . 177.55(15) ?
C15 C14 C16 N2 . . . . -67.05(19) ?
N1 C14 C16 C6 . . . . -64.34(19) ?
C15 C14 C16 C6 . . . . 51.06(19) ?
C7 C6 C16 O2 . . . . 104.34(15) ?
C13 C6 C16 O2 . . . . -10.76(17) ?
C5 C6 C16 O2 . . . . -135.48(15) ?
C7 C6 C16 N2 . . . . -13.99(17) ?
C13 C6 C16 N2 . . . . -129.09(15) ?
C5 C6 C16 N2 . . . . 106.19(17) ?
C7 C6 C16 C14 . . . . -134.84(15) ?
C13 C6 C16 C14 . . . . 110.05(16) ?
C5 C6 C16 C14 . . . . -14.7(2) ?
C16 N2 C17 C18 . . . . 171.09(17) ?
C16 N2 C17 C7 . . . . -12.1(2) ?
C8 C7 C17 C18 . . . . -1.0(3) ?
C6 C7 C17 C18 . . . . 179.15(15) ?
C8 C7 C17 N2 . . . . -178.10(16) ?
C6 C7 C17 N2 . . . . 2.1(2) ?
N2 C17 C18 C10 . . . . 176.79(18) ?
C7 C17 C18 C10 . . . . 0.3(3) ?
C9 C10 C18 C17 . . . . 0.9(3) ?
C2 C3 C19 N1 . . . . -111.31(18) ?
C4 C3 C19 N1 . . . . 93.74(18) ?
C14 N1 C19 C3 . . . . -95.05(16) ?
C2 O3 C20 O4 . . . . 170.40(16) ?
C2 O3 C20 C5 . . . . -14.6(2) ?
C4 C5 C20 O4 . . . . -151.40(17) ?
C6 C5 C20 O4 . . . . 80.5(2) ?
C4 C5 C20 O3 . . . . 33.8(2) ?
C6 C5 C20 O3 . . . . -94.24(18) ?
